data_7017477
loop_
_publ_author_name
'Lemmerer, Andreas'
'Billing, David G.'

_publ_section_title
;
 Synthesis, characterization and phase transitions of the
 inorganic-organic layered perovskite-type hybrids
 [(C(n)H(2n+1)NH3)2PbI4], n = 7, 8, 9 and 10.
;
_journal_issue 4
_journal_name_full 'Dalton transactions (Cambridge, England : 2003)'
_journal_page_first 1146
_journal_page_last 1157
_journal_paper_doi 10.1039/c0dt01805h
_journal_volume 41
_journal_year 2012
_chemical_formula_moiety ' 4(C4 H10 N0.50), I4 Pb'
_chemical_formula_sum 'C16 H40 I4 N2 Pb'
_chemical_formula_weight 975.29
_chemical_name_common 'bis(octylammonium)tetraiodoplumbate(ii) PHASE I'
_chemical_name_systematic
;
bis(octylammonium)tetraiodoplumbate(II) PHASE I
;
_space_group_IT_number 64
_symmetry_cell_setting orthorhombic
_symmetry_space_group_name_Hall '-A 2 2ab'
_symmetry_space_group_name_H-M 'A c a m'
_atom_sites_solution_hydrogens geom
_atom_sites_solution_primary direct
_atom_sites_solution_secondary difmap
_audit_conform_dict_location ftp://ftp.iucr.org/pub/cif_core.dic
_audit_conform_dict_name cif_core.dic
_audit_conform_dict_version 2.3
_audit_creation_date 2011-05-18T13:37:29-00:00
_audit_creation_method 'WinGX routine CIF_UPDATE'
_cell_angle_alpha 90
_cell_angle_beta 90
_cell_angle_gamma 90
_cell_formula_units_Z 4
_cell_length_a 8.7436(3)
_cell_length_b 8.7440(3)
_cell_length_c 40.0276(18)
_cell_measurement_reflns_used 2900
_cell_measurement_temperature 314(2)
_cell_measurement_theta_max 27.73
_cell_measurement_theta_min 3.05
_cell_volume 3060.3(2)
_computing_cell_refinement 'SAINT-Plus (Bruker, 2004)'
_computing_data_collection 'APEX2 (Bruker, 2005)'
_computing_data_reduction 'SAINT-Plus and XPREP (Bruker, 2004)'
_computing_molecular_graphics
;
Ortep-3 for Windows (Farrugia, 1997) and DIAMOND (Brandenburg, 1999)
;
_computing_publication_material
;
WinGX publication routines (Farrugia, 1999) and PLATON (Spek, 2002)
;
_computing_structure_refinement 'SHELXL-97 (Sheldrick, 2008)'
_computing_structure_solution 'SHELXS-97 (Sheldrick, 2008)'
_diffrn_ambient_temperature 314(2)
_diffrn_measured_fraction_theta_full 0.999
_diffrn_measured_fraction_theta_max 0.999
_diffrn_measurement_device_type 'CCD area detector'
_diffrn_measurement_method 'phi and omega scans'
_diffrn_radiation_monochromator graphite
_diffrn_radiation_type MoK\a
_diffrn_radiation_wavelength 0.71073
_diffrn_reflns_av_R_equivalents 0.0913
_diffrn_reflns_av_unetI/netI 0.0456
_diffrn_reflns_limit_h_max 10
_diffrn_reflns_limit_h_min -10
_diffrn_reflns_limit_k_max 10
_diffrn_reflns_limit_k_min -10
_diffrn_reflns_limit_l_max 48
_diffrn_reflns_limit_l_min -48
_diffrn_reflns_number 8378
_diffrn_reflns_theta_full 25.49
_diffrn_reflns_theta_max 25.49
_diffrn_reflns_theta_min 2.04
_exptl_absorpt_coefficient_mu 9.551
_exptl_absorpt_correction_T_max 0.8095
_exptl_absorpt_correction_T_min 0.0766
_exptl_absorpt_correction_type integration
_exptl_absorpt_process_details 'Bruker XPREP (Bruker, 2004)'
_exptl_crystal_colour yellow
_exptl_crystal_density_diffrn 2.117
_exptl_crystal_density_meas 0
_exptl_crystal_density_method 'not measured'
_exptl_crystal_description plate
_exptl_crystal_F_000 1776
_exptl_crystal_size_max 0.55
_exptl_crystal_size_mid 0.2
_exptl_crystal_size_min 0.02
_refine_diff_density_max 3.018
_refine_diff_density_min -0.835
_refine_diff_density_rms 0.191
_refine_ls_extinction_method none
_refine_ls_goodness_of_fit_ref 1.096
_refine_ls_hydrogen_treatment constr
_refine_ls_matrix_type full
_refine_ls_number_parameters 97
_refine_ls_number_reflns 1449
_refine_ls_number_restraints 78
_refine_ls_restrained_S_all 1.085
_refine_ls_R_factor_all 0.0636
_refine_ls_R_factor_gt 0.0428
_refine_ls_shift/su_max 0.001
_refine_ls_shift/su_mean 0
_refine_ls_structure_factor_coef Fsqd
_refine_ls_weighting_details 'calc w=1/[\s^2^(Fo^2^)+(0.0629P)^2^+4.8198P] where P=(Fo^2^+2Fc^2^)/3'
_refine_ls_weighting_scheme calc
_refine_ls_wR_factor_gt 0.1097
_refine_ls_wR_factor_ref 0.1256
_reflns_number_gt 1028
_reflns_number_total 1449
_reflns_threshold_expression >2sigma(I)
_cod_data_source_file c0dt01805h.txt
_cod_data_source_block 2c
_cod_depositor_comments
;
The following automatic conversions were performed:

'_symmetry_cell_setting' value 'Orthorhombic' changed to
'orthorhombic' according to
/home/saulius/struct/CIF-dictionaries/cif_core.dic dictionary named
'cif_core.dic' version 2.4.1 from 2010-06-29.

Automatic conversion script
Id: cif_fix_values 1715 2011-07-08 13:25:40Z adriana 
;
_cod_original_sg_symbol_Hall '-A 2 2ac'
_cod_original_sg_symbol_H-M Acam
_cod_database_code 7017477

loop_
_symmetry_equiv_pos_as_xyz
'x, y, z'
'-x, -y, z'
'x+1/2, -y+1/2, -z'
'-x+1/2, y+1/2, -z'
'x, y+1/2, z+1/2'
'-x, -y+1/2, z+1/2'
'x+1/2, -y+1, -z+1/2'
'-x+1/2, y+1, -z+1/2'
'-x, -y, -z'
'x, y, -z'
'-x-1/2, y-1/2, z'
'x-1/2, -y-1/2, z'
'-x, -y+1/2, -z+1/2'
'x, y+1/2, -z+1/2'
'-x-1/2, y, z+1/2'
'x-1/2, -y, z+1/2'

loop_
_atom_site_label
_atom_site_type_symbol
_atom_site_fract_x
_atom_site_fract_y
_atom_site_fract_z
_atom_site_U_iso_or_equiv
_atom_site_adp_type
_atom_site_occupancy
_atom_site_symmetry_multiplicity
_atom_site_calc_flag
_atom_site_refinement_flags
_atom_site_disorder_assembly
_atom_site_disorder_group
C1 C 1.016(6) 0.451(3) 0.9094(10) 0.279(16) Uani 0.5 1 d PDU A -1
H1D H 0.9285 0.4014 0.9195 0.334 Uiso 0.5 1 calc PR A -1
H1E H 1.0962 0.3749 0.9068 0.334 Uiso 0.5 1 calc PR A -1
C2 C 0.972(6) 0.514(4) 0.8754(9) 0.300(15) Uani 0.5 1 d PDU A -1
H2A H 0.8623 0.5296 0.8748 0.359 Uiso 0.5 1 calc PR A -1
H2B H 1.0208 0.6123 0.8723 0.359 Uiso 0.5 1 calc PR A -1
C3 C 1.017(4) 0.409(6) 0.8466(10) 0.328(16) Uani 0.5 1 d PDU A -1
H3A H 1.0885 0.3332 0.8548 0.394 Uiso 0.5 1 calc PR A -1
H3B H 1.0688 0.4693 0.8297 0.394 Uiso 0.5 1 calc PR A -1
C4 C 0.882(4) 0.328(4) 0.8307(13) 0.353(17) Uani 0.5 1 d PDU A -1
H4A H 0.8204 0.2814 0.8482 0.423 Uiso 0.5 1 calc PR A -1
H4B H 0.8181 0.4033 0.8195 0.423 Uiso 0.5 1 calc PR A -1
C5 C 0.928(7) 0.206(3) 0.8057(10) 0.364(18) Uani 0.5 1 d PDU A -1
H5A H 1.0382 0.2071 0.8033 0.437 Uiso 0.5 1 calc PR A -1
H5B H 0.8836 0.2304 0.7842 0.437 Uiso 0.5 1 calc PR A -1
C6 C 0.878(6) 0.046(3) 0.8158(15) 0.375(19) Uani 0.5 1 d PDU A -1
H6A H 0.908 0.0276 0.8388 0.45 Uiso 0.5 1 calc PR A -1
H6B H 0.767 0.0402 0.8147 0.45 Uiso 0.5 1 calc PR A -1
C7 C 0.945(5) -0.079(4) 0.794(2) 0.38(2) Uani 0.5 1 d PDU A -1
H7A H 0.8753 -0.0991 0.7755 0.453 Uiso 0.5 1 calc PR A -1
H7B H 0.9539 -0.1722 0.8069 0.453 Uiso 0.5 1 calc PR A -1
C8 C 1.101(7) -0.039(7) 0.7797(19) 0.39(3) Uani 0.5 1 d PDU A -1
H8A H 1.1368 -0.1207 0.7658 0.582 Uiso 0.5 1 calc PR A -1
H8B H 1.172 -0.0225 0.7977 0.582 Uiso 0.5 1 calc PR A -1
H8C H 1.0932 0.0532 0.7666 0.582 Uiso 0.5 1 calc PR A -1
N1 N 1.070(4) 0.572(3) 0.9313(6) 0.183(10) Uani 0.5 1 d PDU A -1
H1A H 1.1461 0.5367 0.9439 0.274 Uiso 0.5 1 calc PR A -1
H1B H 0.9937 0.603 0.9443 0.274 Uiso 0.5 1 calc PR A -1
H1C H 1.1035 0.65 0.919 0.274 Uiso 0.5 1 calc PR A -1
Pb1 Pb 1 1 1 0.0722(3) Uani 1 4 d S . .
I1 I 1 1 0.92002(3) 0.1235(5) Uani 1 2 d S . .
I2 I 0.69067(10) 1.19070(8) 1 0.0993(4) Uani 1 2 d S . .

loop_
_atom_site_aniso_label
_atom_site_aniso_U_11
_atom_site_aniso_U_22
_atom_site_aniso_U_33
_atom_site_aniso_U_23
_atom_site_aniso_U_13
_atom_site_aniso_U_12
C1 0.31(3) 0.20(3) 0.33(3) 0.02(2) -0.03(3) 0.04(3)
C2 0.34(3) 0.23(3) 0.33(3) 0.02(2) -0.05(3) 0.04(3)
C3 0.38(4) 0.26(3) 0.34(3) -0.01(2) -0.05(3) 0.04(3)
C4 0.41(4) 0.28(3) 0.37(4) -0.02(2) -0.06(3) 0.02(3)
C5 0.43(4) 0.28(3) 0.38(4) -0.03(2) -0.05(3) 0.01(3)
C6 0.44(4) 0.28(3) 0.40(4) -0.02(3) -0.05(3) 0.01(4)
C7 0.45(5) 0.28(3) 0.41(4) -0.02(3) -0.04(4) 0.02(4)
C8 0.44(5) 0.30(5) 0.42(5) 0.00(4) -0.04(4) 0.03(5)
N1 0.17(3) 0.130(18) 0.25(3) 0.068(17) 0.06(2) 0.055(18)
Pb1 0.0384(4) 0.0350(3) 0.1431(7) 0 0 -0.0001(2)
I1 0.1266(13) 0.1231(11) 0.1208(10) 0 0 0.0007(6)
I2 0.0551(5) 0.0512(4) 0.1916(11) 0 0 0.0213(4)

loop_
_atom_type_symbol
_atom_type_description
_atom_type_scat_dispersion_real
_atom_type_scat_dispersion_imag
_atom_type_scat_source
C C 0.0033 0.0016 'International Tables Vol C Tables 4.2.6.8 and 6.1.1.4'
H H 0 0 'International Tables Vol C Tables 4.2.6.8 and 6.1.1.4'
N N 0.0061 0.0033 'International Tables Vol C Tables 4.2.6.8 and 6.1.1.4'
I I -0.4742 1.8119 'International Tables Vol C Tables 4.2.6.8 and 6.1.1.4'
Pb Pb -3.3944 10.1111 'International Tables Vol C Tables 4.2.6.8 and 6.1.1.4'

loop_
_exptl_crystal_face_index_h
_exptl_crystal_face_index_k
_exptl_crystal_face_index_l
_exptl_crystal_face_perp_dist
-2 0 0 0.01
2 0 0 0.01
0 0 1 0.1
0 0 -1 0.1
1 1 0 0.275
-1 -1 0 0.275

loop_
_geom_angle_atom_site_label_1
_geom_angle_atom_site_label_2
_geom_angle_atom_site_label_3
_geom_angle
_geom_angle_site_symmetry_1
_geom_angle_site_symmetry_3
N1 C1 C2 111.14(17) . .
N1 C1 H1D 109.4 . .
C2 C1 H1D 109.4 . .
N1 C1 H1E 109.4 . .
C2 C1 H1E 109.4 . .
H1D C1 H1E 108 . .
C3 C2 C1 113.35(17) . .
C3 C2 H2A 108.9 . .
C1 C2 H2A 108.9 . .
C3 C2 H2B 108.9 . .
C1 C2 H2B 108.9 . .
H2A C2 H2B 107.7 . .
C2 C3 C4 113.34(18) . .
C2 C3 H3A 108.9 . .
C4 C3 H3A 108.9 . .
C2 C3 H3B 108.9 . .
C4 C3 H3B 108.9 . .
H3A C3 H3B 107.7 . .
C5 C4 C3 113.34(17) . .
C5 C4 H4A 108.9 . .
C3 C4 H4A 108.9 . .
C5 C4 H4B 108.9 . .
C3 C4 H4B 108.9 . .
H4A C4 H4B 107.7 . .
C4 C5 C6 113.35(17) . .
C4 C5 H5A 108.9 . .
C6 C5 H5A 108.9 . .
C4 C5 H5B 108.9 . .
C6 C5 H5B 108.9 . .
H5A C5 H5B 107.7 . .
C7 C6 C5 113.34(17) . .
C7 C6 H6A 108.9 . .
C5 C6 H6A 108.9 . .
C7 C6 H6B 108.9 . .
C5 C6 H6B 108.9 . .
H6A C6 H6B 107.7 . .
C6 C7 C8 113.34(18) . .
C6 C7 H7A 108.9 . .
C8 C7 H7A 108.9 . .
C6 C7 H7B 108.9 . .
C8 C7 H7B 108.9 . .
H7A C7 H7B 107.7 . .
C7 C8 H8A 109.5 . .
C7 C8 H8B 109.5 . .
H8A C8 H8B 109.5 . .
C7 C8 H8C 109.5 . .
H8A C8 H8C 109.5 . .
H8B C8 H8C 109.5 . .
C1 N1 H1A 109.5 . .
C1 N1 H1B 109.5 . .
H1A N1 H1B 109.5 . .
C1 N1 H1C 109.5 . .
H1A N1 H1C 109.5 . .
H1B N1 H1C 109.5 . .
I2 Pb1 I2 180 3_577 11_755
I2 Pb1 I2 89.996(6) 3_577 .
I2 Pb1 I2 90.004(6) 11_755 .
I2 Pb1 I2 90.004(6) 3_577 9_777
I2 Pb1 I2 89.996(6) 11_755 9_777
I2 Pb1 I2 180.0000(10) . 9_777
I2 Pb1 I1 90 3_577 9_777
I2 Pb1 I1 90 11_755 9_777
I2 Pb1 I1 90 . 9_777
I2 Pb1 I1 90 9_777 9_777
I2 Pb1 I1 90 3_577 .
I2 Pb1 I1 90 11_755 .
I2 Pb1 I1 90 . .
I2 Pb1 I1 90 9_777 .
I1 Pb1 I1 180 9_777 .
Pb1 I2 Pb1 153.31(3) 3_477 .

loop_
_geom_bond_atom_site_label_1
_geom_bond_atom_site_label_2
_geom_bond_distance
_geom_bond_site_symmetry_2
C1 N1 1.4500(12) .
C1 C2 1.5200(10) .
C1 H1D 0.97 .
C1 H1E 0.97 .
C2 C3 1.5200(11) .
C2 H2A 0.97 .
C2 H2B 0.97 .
C3 C4 1.5200(13) .
C3 H3A 0.97 .
C3 H3B 0.97 .
C4 C5 1.5200(11) .
C4 H4A 0.97 .
C4 H4B 0.97 .
C5 C6 1.5200(13) .
C5 H5A 0.97 .
C5 H5B 0.97 .
C6 C7 1.5200(10) .
C6 H6A 0.97 .
C6 H6B 0.97 .
C7 C8 1.5200(15) .
C7 H7A 0.97 .
C7 H7B 0.97 .
C8 H8A 0.96 .
C8 H8B 0.96 .
C8 H8C 0.96 .
N1 H1A 0.89 .
N1 H1B 0.89 .
N1 H1C 0.89 .
Pb1 I2 3.1771(7) 3_577
Pb1 I2 3.1771(7) 11_755
Pb1 I2 3.1774(8) .
Pb1 I2 3.1774(8) 9_777
Pb1 I1 3.2012(14) 9_777
Pb1 I1 3.2012(14) .
I2 Pb1 3.1771(7) 3_477

loop_
_geom_hbond_atom_site_label_D
_geom_hbond_atom_site_label_H
_geom_hbond_atom_site_label_A
_geom_hbond_distance_DH
_geom_hbond_distance_HA
_geom_hbond_distance_DA
_geom_hbond_angle_DHA
_geom_hbond_site_symmetry_A
N1 H1A I2 0.89 3.02 3.73(2) 138.2 3_567
N1 H1B I2 0.89 2.86 3.72(3) 164.4 11_755
N1 H1C I1 0.89 3.19 3.82(3) 129.5 .

loop_
_geom_torsion_atom_site_label_1
_geom_torsion_atom_site_label_2
_geom_torsion_atom_site_label_3
_geom_torsion_atom_site_label_4
_geom_torsion
_geom_torsion_site_symmetry_1
_geom_torsion_site_symmetry_4
N1 C1 C2 C3 141(3) . .
C1 C2 C3 C4 107(4) . .
C2 C3 C4 C5 -171(3) . .
C3 C4 C5 C6 117(6) . .
C4 C5 C6 C7 -171(4) . .
C5 C6 C7 C8 30(10) . .
I2 Pb1 I2 Pb1 0 3_577 3_477
I2 Pb1 I2 Pb1 180 11_755 3_477
I1 Pb1 I2 Pb1 90 9_777 3_477
I1 Pb1 I2 Pb1 -90 . 3_477
